data_2243731
loop_
_publ_author_name
'Yang, Ping'
'Xie, Xiao-Bao'
'Shi, Qing-Shan'

_publ_section_title
;
 Crystal structure of
 bis{2-hydroxy-<i>N</i>'-[1-(pyrazin-2-yl)ethylidene]benzohydrazidato}cadmium(II)
;
_journal_coeditor_code ZL5004
_journal_issue 2
_journal_name_full 'Acta Crystallographica Section E'
_journal_page_first 153
_journal_page_last 157
_journal_paper_doi 10.1107/S2056989021000657
_journal_volume 77
_journal_year 2021
_chemical_absolute_configuration unk
_chemical_formula_iupac '[Cd (C13 H11 N4 O2)2]'
_chemical_formula_moiety 'C26 H22 Cd N8 O4'
_chemical_formula_sum 'C26 H22 Cd N8 O4'
_chemical_formula_weight 622.91
_chemical_name_systematic
;
Bis{2-hydroxy-<i>N</i>'-[1-(pyrazin-2-yl)ethylidene]benzohydrazidato}cadmium(II)
;
_space_group_crystal_system orthorhombic
_space_group_IT_number 41
_space_group_name_Hall 'A 2 -2ab'
_space_group_name_H-M_alt 'A e a 2'
_atom_sites_solution_hydrogens mixed
_atom_sites_solution_primary direct
_atom_sites_solution_secondary difmap
_audit_creation_method SHELXL-2018/3
_cell_angle_alpha 90
_cell_angle_beta 90
_cell_angle_gamma 90
_cell_formula_units_Z 4
_cell_length_a 12.66540(10)
_cell_length_b 17.63940(18)
_cell_length_c 10.88800(11)
_cell_measurement_reflns_used 31744
_cell_measurement_temperature 108(2)
_cell_measurement_theta_max 76.4730
_cell_measurement_theta_min 2.4830
_cell_volume 2432.49(4)
_computing_cell_refinement
;
CrysAlisPro (Rigaku OD, 2020)
;
_computing_data_collection
;
CrysAlisPro (Rigaku OD, 2020)
;
_computing_data_reduction
;
CrysAlisPro (Rigaku OD, 2020)
;
_computing_molecular_graphics
;
<i>SHELXP</i> (Sheldrick, 2008)
;
_computing_publication_material
;
publCIF (Westrip, 2010)
;
_computing_structure_refinement
;
SHELXL (Sheldrick, 2015)
;
_computing_structure_solution
;
SHELXS (Sheldrick, 2008)
;
_diffrn_ambient_temperature 108(2)
_diffrn_detector_area_resol_mean 10.0000
_diffrn_measured_fraction_theta_full 1.000
_diffrn_measured_fraction_theta_max 0.987
_diffrn_measurement_device_type 'Rigaku Oxford Diffraction XtaLAB Synergy R, DW system, HyPix'
_diffrn_measurement_method '\w scans'
_diffrn_radiation_type CuK\a
_diffrn_radiation_wavelength 1.54178
_diffrn_reflns_av_R_equivalents 0.0384
_diffrn_reflns_av_unetI/netI 0.0146
_diffrn_reflns_limit_h_max 15
_diffrn_reflns_limit_h_min -14
_diffrn_reflns_limit_k_max 22
_diffrn_reflns_limit_k_min -21
_diffrn_reflns_limit_l_max 13
_diffrn_reflns_limit_l_min -13
_diffrn_reflns_number 36223
_diffrn_reflns_theta_full 67.679
_diffrn_reflns_theta_max 76.230
_diffrn_reflns_theta_min 5.014
_diffrn_source 'Rotating-anode X-ray tube'
_exptl_absorpt_coefficient_mu 7.639
_exptl_absorpt_correction_T_max 1.00000
_exptl_absorpt_correction_T_min 0.51934
_exptl_absorpt_correction_type multi-scan
_exptl_absorpt_process_details
;
(CrysAlisPro; Rigaku OD, 2020)
;
_exptl_crystal_colour 'clear light yellow'
_exptl_crystal_density_diffrn 1.701
_exptl_crystal_description block
_exptl_crystal_F_000 1256
_exptl_crystal_size_max 0.120
_exptl_crystal_size_mid 0.100
_exptl_crystal_size_min 0.080
_refine_diff_density_max 0.718
_refine_diff_density_min -0.988
_refine_ls_abs_structure_details
;
Flack <i>x</i> determined using 1131 quotients
[(<i>I</i>^+^)-(<i>I</i>^-^)]/[(<i>I</i>^+^)+(<i>I</i>^-^)]
(Parsons <i>et al.</i>, 2013).
;
_refine_ls_abs_structure_Flack -0.012(4)
_refine_ls_extinction_coef 0.00067(9)
_refine_ls_extinction_expression Fc^*^=kFc[1+0.001xFc^2^\l^3^/sin(2\q)]^-1/4^
_refine_ls_extinction_method
;
SHELXL (Sheldrick, 2015)
;
_refine_ls_goodness_of_fit_ref 1.201
_refine_ls_hydrogen_treatment mixed
_refine_ls_matrix_type full
_refine_ls_number_parameters 182
_refine_ls_number_reflns 2475
_refine_ls_number_restraints 1
_refine_ls_restrained_S_all 1.201
_refine_ls_R_factor_all 0.0258
_refine_ls_R_factor_gt 0.0257
_refine_ls_shift/su_max 0.000
_refine_ls_shift/su_mean 0.000
_refine_ls_structure_factor_coef Fsqd
_refine_ls_weighting_details 'w=1/[\s^2^(Fo^2^)+(0.0473P)^2^+1.8799P] where P=(Fo^2^+2Fc^2^)/3'
_refine_ls_weighting_scheme calc
_refine_ls_wR_factor_gt 0.0748
_refine_ls_wR_factor_ref 0.0749
_reflns_number_gt 2458
_reflns_number_total 2475
_reflns_threshold_expression 'I > 2\s(I)'
_cod_data_source_file zl5004sup1.cif
_cod_data_source_block I
_cod_original_sg_symbol_Hall 'A 2 -2ac'
_cod_original_sg_symbol_H-M 'A b a 2'
_cod_database_code 2243731
_shelx_space_group_comment
;
The symmetry employed for this shelxl refinement is uniquely defined
by the following loop, which should always be used as a source of
symmetry information in preference to the above space-group names.
They are only intended as comments.
;
_shelx_estimated_absorpt_t_min 0.461
_shelx_estimated_absorpt_t_max 0.580

loop_
_space_group_symop_operation_xyz
'x, y, z'
'-x, -y, z'
'-x+1/2, y, z+1/2'
'x+1/2, -y, z+1/2'
'x, y+1/2, z+1/2'
'-x, -y+1/2, z+1/2'
'-x+1/2, y+1/2, z+1'
'x+1/2, -y+1/2, z+1'

loop_
_atom_site_type_symbol
_atom_site_label
_atom_site_fract_x
_atom_site_fract_y
_atom_site_fract_z
_atom_site_U_iso_or_equiv
_atom_site_adp_type
_atom_site_calc_flag
_atom_site_occupancy
_atom_site_disorder_assembly
_atom_site_disorder_group
C C1 0.6224(3) 0.6694(2) 0.9539(4) 0.0255(8) Uani d 1 . .
C C2 0.7242(3) 0.6887(2) 0.9964(4) 0.0322(9) Uani d 1 . .
C C3 0.7340(5) 0.7364(3) 1.0986(5) 0.0422(13) Uani d 1 . .
H H3 0.802253 0.749817 1.127537 0.051 Uiso calc 1 . .
C C4 0.6462(5) 0.7642(2) 1.1578(4) 0.0439(12) Uani d 1 . .
H H4 0.654329 0.795728 1.227906 0.053 Uiso calc 1 . .
C C5 0.5452(5) 0.7465(2) 1.1153(4) 0.0399(11) Uani d 1 . .
H H5 0.484590 0.766539 1.155165 0.048 Uiso calc 1 . .
C C6 0.5341(4) 0.6995(2) 1.0149(4) 0.0316(8) Uani d 1 . .
H H6 0.465320 0.687281 0.986326 0.038 Uiso calc 1 . .
C C7 0.6043(3) 0.61456(19) 0.8526(3) 0.0220(7) Uani d 1 . .
C C8 0.7448(4) 0.5100(2) 0.6398(5) 0.0240(9) Uani d 1 . .
C C9 0.7096(3) 0.4582(2) 0.5418(4) 0.0247(8) Uani d 1 . .
C C10 0.7783(3) 0.4270(2) 0.4540(4) 0.0319(9) Uani d 1 . .
H H10 0.851195 0.439329 0.458193 0.038 Uiso calc 1 . .
C C11 0.6425(4) 0.3646(2) 0.3636(4) 0.0365(10) Uani d 1 . .
H H11 0.616344 0.331030 0.302482 0.044 Uiso calc 1 . .
C C12 0.5728(3) 0.3950(2) 0.4482(4) 0.0282(8) Uani d 1 . .
H H12 0.500036 0.382194 0.443503 0.034 Uiso calc 1 . .
C C13 0.8597(3) 0.5252(3) 0.6647(5) 0.0388(11) Uani d 1 . .
H H13A 0.879522 0.502577 0.743598 0.058 Uiso calc 1 . .
H H13B 0.871828 0.580037 0.667603 0.058 Uiso calc 1 . .
H H13C 0.902554 0.502866 0.599080 0.058 Uiso calc 1 . .
Cd Cd1 0.500000 0.500000 0.68642(13) 0.01811(16) Uani d 1 . .
N N1 0.6931(3) 0.58932(17) 0.7964(3) 0.0236(6) Uani d 1 . .
N N2 0.6699(2) 0.54015(16) 0.7035(3) 0.0211(6) Uani d 1 . .
N N3 0.6056(2) 0.44157(17) 0.5356(3) 0.0227(6) Uani d 1 . .
N N4 0.7454(4) 0.3809(2) 0.3652(4) 0.0398(9) Uani d 1 . .
O O1 0.8136(3) 0.66287(19) 0.9425(3) 0.0393(7) Uani d 1 . .
H H1 0.796(6) 0.631(4) 0.880(7) 0.059 Uiso d 1 . .
O O2 0.5115(2) 0.5951(2) 0.8272(4) 0.0271(8) Uani d 1 . .

loop_
_atom_site_aniso_label
_atom_site_aniso_U_11
_atom_site_aniso_U_22
_atom_site_aniso_U_33
_atom_site_aniso_U_12
_atom_site_aniso_U_13
_atom_site_aniso_U_23
C1 0.031(2) 0.0204(17) 0.0249(18) -0.0051(13) -0.0068(15) 0.0044(15)
C2 0.039(2) 0.0289(18) 0.0291(19) -0.0115(17) -0.0106(18) 0.0059(16)
C3 0.062(3) 0.0319(18) 0.032(2) -0.019(2) -0.020(2) 0.004(2)
C4 0.076(4) 0.029(2) 0.026(2) -0.015(2) -0.010(2) -0.0013(17)
C5 0.064(4) 0.025(2) 0.030(2) -0.010(2) 0.000(2) -0.0017(18)
C6 0.041(2) 0.0249(19) 0.028(2) -0.0056(19) -0.003(2) -0.0002(16)
C7 0.0221(17) 0.0225(16) 0.0214(16) -0.0039(13) -0.0030(14) 0.0033(14)
C8 0.014(2) 0.0278(18) 0.031(2) 0.0012(15) 0.0002(18) 0.0100(16)
C9 0.0225(19) 0.0237(16) 0.0279(18) 0.0048(13) 0.0074(15) 0.0079(14)
C10 0.030(2) 0.0273(18) 0.038(2) 0.0084(15) 0.0141(17) 0.0076(17)
C11 0.055(3) 0.0276(19) 0.027(2) 0.0030(19) 0.010(2) -0.0020(16)
C12 0.033(2) 0.0258(17) 0.0261(17) -0.0022(15) 0.0027(16) 0.0024(16)
C13 0.0136(18) 0.045(2) 0.058(3) -0.0028(18) 0.0024(19) 0.010(3)
Cd1 0.0110(2) 0.0243(2) 0.0190(2) -0.00150(9) 0.000 0.000
N1 0.0208(15) 0.0243(15) 0.0256(15) -0.0053(12) -0.0046(12) 0.0016(12)
N2 0.0155(14) 0.0234(12) 0.0243(16) -0.0022(11) 0.0008(12) 0.0048(12)
N3 0.0207(15) 0.0243(14) 0.0230(13) 0.0016(11) 0.0039(12) 0.0029(12)
N4 0.049(2) 0.0302(17) 0.040(2) 0.0100(17) 0.0206(18) 0.0047(16)
O1 0.0320(17) 0.0460(17) 0.0399(16) -0.0136(13) -0.0121(14) 0.0016(15)
O2 0.0208(14) 0.0311(17) 0.0293(18) -0.0023(10) -0.0010(11) -0.0091(15)

loop_
_atom_type_symbol
_atom_type_description
_atom_type_scat_dispersion_real
_atom_type_scat_dispersion_imag
_atom_type_scat_source
C C 0.0181 0.0091 'International Tables Vol C Tables 4.2.6.8 and 6.1.1.4'
H H 0.0000 0.0000 'International Tables Vol C Tables 4.2.6.8 and 6.1.1.4'
Cd Cd 0.1185 4.6533 'International Tables Vol C Tables 4.2.6.8 and 6.1.1.4'
N N 0.0311 0.0180 'International Tables Vol C Tables 4.2.6.8 and 6.1.1.4'
O O 0.0492 0.0322 'International Tables Vol C Tables 4.2.6.8 and 6.1.1.4'

loop_
_geom_angle_atom_site_label_1
_geom_angle_atom_site_label_2
_geom_angle_atom_site_label_3
_geom_angle_site_symmetry_1
_geom_angle_site_symmetry_3
_geom_angle
_geom_angle_publ_flag
C6 C1 C2 . . 118.7(4) ?
C6 C1 C7 . . 118.4(4) ?
C2 C1 C7 . . 122.8(4) ?
O1 C2 C3 . . 118.2(4) ?
O1 C2 C1 . . 122.7(4) ?
C3 C2 C1 . . 119.1(5) ?
C4 C3 C2 . . 121.0(5) ?
C4 C3 H3 . . 119.5 ?
C2 C3 H3 . . 119.5 ?
C3 C4 C5 . . 120.4(4) ?
C3 C4 H4 . . 119.8 ?
C5 C4 H4 . . 119.8 ?
C6 C5 C4 . . 119.4(5) ?
C6 C5 H5 . . 120.3 ?
C4 C5 H5 . . 120.3 ?
C5 C6 C1 . . 121.4(5) ?
C5 C6 H6 . . 119.3 ?
C1 C6 H6 . . 119.3 ?
O2 C7 N1 . . 126.0(3) ?
O2 C7 C1 . . 119.0(4) ?
N1 C7 C1 . . 114.9(3) ?
N2 C8 C9 . . 115.0(4) ?
N2 C8 C13 . . 122.8(5) ?
C9 C8 C13 . . 122.2(4) ?
N3 C9 C10 . . 119.0(4) ?
N3 C9 C8 . . 117.7(4) ?
C10 C9 C8 . . 123.2(4) ?
N4 C10 C9 . . 122.7(4) ?
N4 C10 H10 . . 118.6 ?
C9 C10 H10 . . 118.6 ?
N4 C11 C12 . . 122.1(4) ?
N4 C11 H11 . . 119.0 ?
C12 C11 H11 . . 119.0 ?
N3 C12 C11 . . 121.2(4) ?
N3 C12 H12 . . 119.4 ?
C11 C12 H12 . . 119.4 ?
C8 C13 H13A . . 109.5 ?
C8 C13 H13B . . 109.5 ?
H13A C13 H13B . . 109.5 ?
C8 C13 H13C . . 109.5 ?
H13A C13 H13C . . 109.5 ?
H13B C13 H13C . . 109.5 ?
N2 Cd1 N2 . 2_665 170.63(17) ?
N2 Cd1 O2 . . 69.83(11) ?
N2 Cd1 O2 2_665 . 103.58(11) ?
N2 Cd1 O2 . 2_665 103.58(11) ?
N2 Cd1 O2 2_665 2_665 69.83(11) ?
O2 Cd1 O2 . 2_665 95.4(2) ?
N2 Cd1 N3 . 2_665 117.27(11) ?
N2 Cd1 N3 2_665 2_665 69.86(11) ?
O2 Cd1 N3 . 2_665 100.55(13) ?
O2 Cd1 N3 2_665 2_665 139.07(10) ?
N2 Cd1 N3 . . 69.86(11) ?
N2 Cd1 N3 2_665 . 117.27(11) ?
O2 Cd1 N3 . . 139.07(10) ?
O2 Cd1 N3 2_665 . 100.55(13) ?
N3 Cd1 N3 2_665 . 91.59(16) ?
C7 N1 N2 . . 111.4(3) ?
C8 N2 N1 . . 120.2(3) ?
C8 N2 Cd1 . . 121.6(3) ?
N1 N2 Cd1 . . 117.5(2) ?
C12 N3 C9 . . 118.5(3) ?
C12 N3 Cd1 . . 126.5(3) ?
C9 N3 Cd1 . . 115.1(3) ?
C10 N4 C11 . . 116.5(4) ?
C2 O1 H1 . . 109(5) ?
C7 O2 Cd1 . . 114.1(3) ?

loop_
_geom_bond_atom_site_label_1
_geom_bond_atom_site_label_2
_geom_bond_site_symmetry_2
_geom_bond_distance
_geom_bond_publ_flag
C1 C6 . 1.405(7) ?
C1 C2 . 1.412(6) ?
C1 C7 . 1.485(5) ?
C2 O1 . 1.354(6) ?
C2 C3 . 1.401(7) ?
C3 C4 . 1.375(8) ?
C3 H3 . 0.9500 ?
C4 C5 . 1.396(8) ?
C4 H4 . 0.9500 ?
C5 C6 . 1.378(6) ?
C5 H5 . 0.9500 ?
C6 H6 . 0.9500 ?
C7 O2 . 1.255(5) ?
C7 N1 . 1.355(5) ?
C8 N2 . 1.289(6) ?
C8 C9 . 1.475(7) ?
C8 C13 . 1.504(7) ?
C9 N3 . 1.351(5) ?
C9 C10 . 1.405(5) ?
C10 N4 . 1.330(7) ?
C10 H10 . 0.9500 ?
C11 N4 . 1.335(7) ?
C11 C12 . 1.385(6) ?
C11 H11 . 0.9500 ?
C12 N3 . 1.324(5) ?
C12 H12 . 0.9500 ?
C13 H13A . 0.9800 ?
C13 H13B . 0.9800 ?
C13 H13C . 0.9800 ?
Cd1 N2 . 2.273(3) ?
Cd1 N2 2_665 2.273(3) ?
Cd1 O2 . 2.277(4) ?
Cd1 O2 2_665 2.277(4) ?
Cd1 N3 2_665 2.356(3) ?
Cd1 N3 . 2.356(3) ?
N1 N2 . 1.365(4) ?
O1 H1 . 0.90(8) ?

loop_
_geom_hbond_atom_site_label_D
_geom_hbond_atom_site_label_H
_geom_hbond_atom_site_label_A
_geom_hbond_site_symmetry_A
_geom_hbond_distance_DH
_geom_hbond_distance_HA
_geom_hbond_distance_DA
_geom_hbond_angle_DHA
_geom_hbond_publ_flag
C4 H4 N4 7_655 0.95 2.47 3.349(6) 153.9 yes
C10 H10 O2 4_564 0.95 2.55 3.283(5) 133.7 yes
C12 H12 O1 4_464 0.95 2.49 3.439(5) 174.4 yes
O1 H1 N1 . 0.90(8) 1.76(8) 2.557(4) 146(7) yes
C13 H13A Cg2 3_655 0.98 2.86 3.740(6) 149 yes
C13 H13B Cg1 3_654 0.98 2.71 3.592(6) 150 yes

loop_
_geom_torsion_atom_site_label_1
_geom_torsion_atom_site_label_2
_geom_torsion_atom_site_label_3
_geom_torsion_atom_site_label_4
_geom_torsion_site_symmetry_1
_geom_torsion_site_symmetry_2
_geom_torsion_site_symmetry_3
_geom_torsion_site_symmetry_4
_geom_torsion
_geom_torsion_publ_flag
C6 C1 C2 O1 . . . . -179.3(4) ?
C7 C1 C2 O1 . . . . 4.8(6) ?
C6 C1 C2 C3 . . . . 0.8(6) ?
C7 C1 C2 C3 . . . . -175.2(4) ?
O1 C2 C3 C4 . . . . -179.7(4) ?
C1 C2 C3 C4 . . . . 0.2(6) ?
C2 C3 C4 C5 . . . . -1.3(7) ?
C3 C4 C5 C6 . . . . 1.3(6) ?
C4 C5 C6 C1 . . . . -0.3(6) ?
C2 C1 C6 C5 . . . . -0.7(6) ?
C7 C1 C6 C5 . . . . 175.4(4) ?
C6 C1 C7 O2 . . . . -2.2(5) ?
C2 C1 C7 O2 . . . . 173.7(4) ?
C6 C1 C7 N1 . . . . 178.6(3) ?
C2 C1 C7 N1 . . . . -5.5(5) ?
N2 C8 C9 N3 . . . . -6.2(5) ?
C13 C8 C9 N3 . . . . 172.6(4) ?
N2 C8 C9 C10 . . . . 172.3(4) ?
C13 C8 C9 C10 . . . . -8.8(6) ?
N3 C9 C10 N4 . . . . -0.8(6) ?
C8 C9 C10 N4 . . . . -179.3(4) ?
N4 C11 C12 N3 . . . . -0.4(6) ?
O2 C7 N1 N2 . . . . 1.7(5) ?
C1 C7 N1 N2 . . . . -179.1(3) ?
C9 C8 N2 N1 . . . . -179.8(3) ?
C13 C8 N2 N1 . . . . 1.4(6) ?
C9 C8 N2 Cd1 . . . . 10.1(5) ?
C13 C8 N2 Cd1 . . . . -168.8(3) ?
C7 N1 N2 C8 . . . . -179.7(3) ?
C7 N1 N2 Cd1 . . . . -9.2(4) ?
C11 C12 N3 C9 . . . . -1.0(6) ?
C11 C12 N3 Cd1 . . . . 179.4(3) ?
C10 C9 N3 C12 . . . . 1.5(5) ?
C8 C9 N3 C12 . . . . -179.9(3) ?
C10 C9 N3 Cd1 . . . . -178.8(3) ?
C8 C9 N3 Cd1 . . . . -0.2(4) ?
C9 C10 N4 C11 . . . . -0.6(6) ?
C12 C11 N4 C10 . . . . 1.2(6) ?
N1 C7 O2 Cd1 . . . . 6.4(5) ?
C1 C7 O2 Cd1 . . . . -172.7(3) ?

_cod_database_fobs_code 2243731
